data_4038005
loop_
_publ_author_name
'Duong, Adam'
'Levesque, Alexandre'
'Homand, Clara'
'Maris, Thierry'
'Wuest, James D.'

_publ_section_title
;
 Controlling Molecular Organization by Using Phenyl Embraces of Multiple
 Trityl Groups.
;
_journal_name_full 'The Journal of organic chemistry'
_journal_paper_doi 10.1021/acs.joc.9b02974
_journal_year 2020
_chemical_formula_moiety 'C26 H19 N'
_chemical_formula_sum 'C26 H19 N'
_chemical_formula_weight 345.42
_space_group_crystal_system orthorhombic
_space_group_IT_number 56
_space_group_name_Hall '-P 2ab 2ac'
_space_group_name_H-M_alt 'P c c n'
_atom_sites_solution_hydrogens geom
_audit_creation_date 2015-11-24
_audit_creation_method
;
Olex2 1.2
(compiled 2015.09.30 svn.r3233 for OlexSys, GUI svn.r5103)
;
_cell_angle_alpha 90
_cell_angle_beta 90
_cell_angle_gamma 90
_cell_formula_units_Z 8
_cell_length_a 15.5055(2)
_cell_length_b 34.3595(4)
_cell_length_c 7.1650(1)
_cell_measurement_reflns_used 9825
_cell_measurement_temperature 150
_cell_measurement_theta_max 67.779
_cell_measurement_theta_min 2.572
_cell_volume 3817.23(9)
_computing_cell_refinement 'SAINT v7.46A (Bruker, 2008)'
_computing_data_collection 'APEX2 v2.1-0 (Bruker AXS, 2006a)'
_computing_data_reduction 'SAINT v7.46A (Bruker, 2008)'
_computing_molecular_graphics 'Olex2 (Dolomanov et al., 2009)'
_computing_publication_material 'Olex2 (Dolomanov et al., 2009)'
_computing_structure_refinement 'XL (Sheldrick, 2008)'
_computing_structure_solution 'SIR2004 (Burla et al., 2004)'
_diffrn_ambient_temperature 150
_diffrn_detector_area_resol_mean 8.3
_diffrn_measured_fraction_theta_full 1.000
_diffrn_measured_fraction_theta_max 0.996
_diffrn_measurement_device_type 'Bruker Microstar'
_diffrn_measurement_method \w
_diffrn_radiation_monochromator 'Helios optics'
_diffrn_radiation_source 'Rotating Anode'
_diffrn_radiation_type CuK\a
_diffrn_radiation_wavelength 1.54178
_diffrn_reflns_av_R_equivalents 0.0447
_diffrn_reflns_av_unetI/netI 0.0167
_diffrn_reflns_Laue_measured_fraction_full 1.000
_diffrn_reflns_Laue_measured_fraction_max 0.996
_diffrn_reflns_limit_h_max 18
_diffrn_reflns_limit_h_min -18
_diffrn_reflns_limit_k_max 41
_diffrn_reflns_limit_k_min -41
_diffrn_reflns_limit_l_max 8
_diffrn_reflns_limit_l_min -8
_diffrn_reflns_number 56550
_diffrn_reflns_point_group_measured_fraction_full 1.000
_diffrn_reflns_point_group_measured_fraction_max 0.996
_diffrn_reflns_theta_full 67.679
_diffrn_reflns_theta_max 68.203
_diffrn_reflns_theta_min 2.572
_exptl_absorpt_coefficient_mu 0.529
_exptl_absorpt_correction_T_max 0.9843
_exptl_absorpt_correction_T_min 0.8822
_exptl_absorpt_correction_type multi-scan
_exptl_absorpt_process_details 'Sadabs (Sheldrick, 1996)'
_exptl_crystal_colour colorless
_exptl_crystal_density_diffrn 1.202
_exptl_crystal_density_method 'not measured'
_exptl_crystal_description block
_exptl_crystal_F_000 1456
_exptl_crystal_size_max 0.08
_exptl_crystal_size_mid 0.07
_exptl_crystal_size_min 0.03
_refine_diff_density_max 0.142
_refine_diff_density_min -0.139
_refine_diff_density_rms 0.029
_refine_ls_extinction_method none
_refine_ls_goodness_of_fit_ref 1.054
_refine_ls_hydrogen_treatment constr
_refine_ls_matrix_type full
_refine_ls_number_parameters 244
_refine_ls_number_reflns 3492
_refine_ls_number_restraints 0
_refine_ls_restrained_S_all 1.054
_refine_ls_R_factor_all 0.0402
_refine_ls_R_factor_gt 0.0335
_refine_ls_shift/su_max 0.001
_refine_ls_shift/su_mean 0.000
_refine_ls_structure_factor_coef Fsqd
_refine_ls_weighting_details 'w=1/[\s^2^(Fo^2^)+(0.0546P)^2^+0.3786P] where P=(Fo^2^+2Fc^2^)/3'
_refine_ls_weighting_scheme calc
_refine_ls_wR_factor_gt 0.0897
_refine_ls_wR_factor_ref 0.0935
_reflns_Friedel_coverage 0.000
_reflns_number_gt 2933
_reflns_number_total 3492
_reflns_threshold_expression 'I > 2\s(I)'
_cod_data_source_file jo9b02974_si_003.cif
_cod_data_source_block jw1362
_cod_database_code 4038005
_shelx_space_group_comment
;
The symmetry employed for this shelxl refinement is uniquely defined
by the following loop, which should always be used as a source of
symmetry information in preference to the above space-group names.
They are only intended as comments.
;
_olex2_refinement_description
;
1. Fixed Uiso
 At 1.2 times of:
  All C(H) groups
2.a Aromatic/amide H refined with riding coordinates:
 C1(H1), C2(H2), C3(H3), C5(H5), C10(H10), C11(H11), C12(H12), C13(H13),
 C14(H14), C16(H16), C17(H17), C18(H18), C19(H19), C20(H20), C22(H22), C23(H23),
  C24(H24), C25(H25), C26(H26)
;
_shelx_shelxl_version_number 2014/7
_olex2_submission_special_instructions 'No special instructions were received'

loop_
_space_group_symop_operation_xyz
'x, y, z'
'-x+1/2, -y+1/2, z'
'x+1/2, -y, -z+1/2'
'-x, y+1/2, -z+1/2'
'-x, -y, -z'
'x-1/2, y-1/2, -z'
'-x-1/2, y, z-1/2'
'x, -y-1/2, z-1/2'

loop_
_atom_site_label
_atom_site_type_symbol
_atom_site_fract_x
_atom_site_fract_y
_atom_site_fract_z
_atom_site_U_iso_or_equiv
_atom_site_adp_type
_atom_site_occupancy
_atom_site_site_symmetry_order
_atom_site_calc_flag
_atom_site_refinement_flags_posn
_atom_site_refinement_flags_adp
_atom_site_refinement_flags_occupancy
_atom_site_disorder_assembly
_atom_site_disorder_group
C1 C 1.15267(8) 0.00236(3) 0.67927(17) 0.0413(3) Uani 1 1 d . . . . .
H1 H 1.1731 -0.0170 0.7632 0.050 Uiso 1 1 calc R . . . .
C2 C 1.07616(9) 0.02014(4) 0.71800(19) 0.0519(3) Uani 1 1 d . . . . .
H2 H 1.0445 0.0133 0.8267 0.062 Uiso 1 1 calc R . . . .
C3 C 1.04544(9) 0.04813(4) 0.59725(18) 0.0500(3) Uani 1 1 d . . . . .
H3 H 0.9923 0.0609 0.6219 0.060 Uiso 1 1 calc R . . . .
C4 C 1.09259(7) 0.05737(3) 0.44068(15) 0.0319(2) Uani 1 1 d . . . . .
C5 C 1.16956(8) 0.03781(4) 0.41490(18) 0.0495(3) Uani 1 1 d . . . . .
H5 H 1.2030 0.0441 0.3080 0.059 Uiso 1 1 calc R . . . .
C6 C 1.06321(7) 0.08558(3) 0.30717(15) 0.0339(2) Uani 1 1 d . . . . .
C7 C 1.03693(7) 0.10852(3) 0.19562(15) 0.0324(2) Uani 1 1 d . . . . .
C8 C 1.00086(7) 0.13709(3) 0.06237(14) 0.0300(2) Uani 1 1 d . . . . .
C9 C 0.95123(7) 0.16737(3) 0.18071(15) 0.0315(2) Uani 1 1 d . . . . .
C10 C 0.99492(8) 0.18691(3) 0.32317(16) 0.0389(3) Uani 1 1 d . . . . .
H10 H 1.0544 0.1819 0.3434 0.047 Uiso 1 1 calc R . . . .
C11 C 0.95225(9) 0.21344(3) 0.43494(17) 0.0457(3) Uani 1 1 d . . . . .
H11 H 0.9828 0.2267 0.5308 0.055 Uiso 1 1 calc R . . . .
C12 C 0.86526(9) 0.22088(3) 0.40828(18) 0.0478(3) Uani 1 1 d . . . . .
H12 H 0.8362 0.2393 0.4846 0.057 Uiso 1 1 calc R . . . .
C13 C 0.82152(8) 0.20134(3) 0.27032(17) 0.0447(3) Uani 1 1 d . . . . .
H13 H 0.7617 0.2060 0.2527 0.054 Uiso 1 1 calc R . . . .
C14 C 0.86383(7) 0.17481(3) 0.15642(16) 0.0368(3) Uani 1 1 d . . . . .
H14 H 0.8328 0.1616 0.0611 0.044 Uiso 1 1 calc R . . . .
C15 C 0.93990(6) 0.11640(3) -0.07589(14) 0.0295(2) Uani 1 1 d . . . . .
C16 C 0.90474(7) 0.08015(3) -0.03678(15) 0.0341(3) Uani 1 1 d . . . . .
H16 H 0.9196 0.0672 0.0760 0.041 Uiso 1 1 calc R . . . .
C17 C 0.84811(7) 0.06259(3) -0.16052(17) 0.0413(3) Uani 1 1 d . . . . .
H17 H 0.8251 0.0376 -0.1327 0.050 Uiso 1 1 calc R . . . .
C18 C 0.82486(7) 0.08115(4) -0.32385(17) 0.0423(3) Uani 1 1 d . . . . .
H18 H 0.7857 0.0691 -0.4080 0.051 Uiso 1 1 calc R . . . .
C19 C 0.85919(7) 0.11741(3) -0.36398(16) 0.0398(3) Uani 1 1 d . . . . .
H19 H 0.8433 0.1304 -0.4758 0.048 Uiso 1 1 calc R . . . .
C20 C 0.91659(7) 0.13469(3) -0.24160(16) 0.0355(3) Uani 1 1 d . . . . .
H20 H 0.9404 0.1594 -0.2711 0.043 Uiso 1 1 calc R . . . .
C21 C 1.07555(7) 0.15557(3) -0.04965(15) 0.0331(2) Uani 1 1 d . . . . .
C22 C 1.07741(7) 0.19487(4) -0.09285(17) 0.0414(3) Uani 1 1 d . . . . .
H22 H 1.0339 0.2116 -0.0454 0.050 Uiso 1 1 calc R . . . .
C23 C 1.14259(9) 0.20997(4) -0.20534(19) 0.0508(3) Uani 1 1 d . . . . .
H23 H 1.1431 0.2370 -0.2343 0.061 Uiso 1 1 calc R . . . .
C24 C 1.20605(9) 0.18612(4) -0.27472(19) 0.0543(4) Uani 1 1 d . . . . .
H24 H 1.2504 0.1965 -0.3515 0.065 Uiso 1 1 calc R . . . .
C25 C 1.20482(8) 0.14685(4) -0.23172(19) 0.0530(3) Uani 1 1 d . . . . .
H25 H 1.2486 0.1302 -0.2791 0.064 Uiso 1 1 calc R . . . .
C26 C 1.14041(7) 0.13175(4) -0.12052(17) 0.0421(3) Uani 1 1 d . . . . .
H26 H 1.1403 0.1047 -0.0919 0.051 Uiso 1 1 calc R . . . .
N1 N 1.19997(7) 0.01067(3) 0.53032(17) 0.0558(3) Uani 1 1 d . . . . .

loop_
_atom_site_aniso_label
_atom_site_aniso_U_11
_atom_site_aniso_U_22
_atom_site_aniso_U_33
_atom_site_aniso_U_23
_atom_site_aniso_U_13
_atom_site_aniso_U_12
C1 0.0455(7) 0.0366(6) 0.0418(6) 0.0117(5) -0.0055(5) 0.0037(5)
C2 0.0584(8) 0.0551(8) 0.0422(7) 0.0181(6) 0.0117(6) 0.0136(6)
C3 0.0508(7) 0.0537(7) 0.0455(7) 0.0126(6) 0.0113(6) 0.0205(6)
C4 0.0358(6) 0.0284(5) 0.0315(6) 0.0008(4) -0.0045(4) 0.0025(4)
C5 0.0452(7) 0.0564(8) 0.0471(7) 0.0202(6) 0.0096(6) 0.0166(6)
C6 0.0342(6) 0.0337(6) 0.0338(6) 0.0020(5) -0.0006(5) 0.0040(4)
C7 0.0304(5) 0.0333(5) 0.0333(5) 0.0023(5) -0.0001(4) 0.0022(4)
C8 0.0290(5) 0.0298(5) 0.0313(5) 0.0051(4) -0.0012(4) 0.0011(4)
C9 0.0371(6) 0.0279(5) 0.0294(5) 0.0070(4) 0.0016(4) 0.0005(4)
C10 0.0453(7) 0.0341(6) 0.0373(6) 0.0045(5) -0.0019(5) -0.0043(5)
C11 0.0702(9) 0.0322(6) 0.0348(6) 0.0009(5) 0.0013(6) -0.0062(6)
C12 0.0695(9) 0.0350(6) 0.0390(7) 0.0034(5) 0.0125(6) 0.0110(6)
C13 0.0483(7) 0.0445(7) 0.0412(7) 0.0061(5) 0.0088(5) 0.0142(5)
C14 0.0387(6) 0.0384(6) 0.0334(6) 0.0049(5) 0.0009(5) 0.0057(5)
C15 0.0262(5) 0.0311(5) 0.0311(5) 0.0014(4) 0.0027(4) 0.0033(4)
C16 0.0326(6) 0.0368(6) 0.0330(6) 0.0048(5) 0.0046(4) -0.0028(4)
C17 0.0384(6) 0.0428(6) 0.0428(6) 0.0002(5) 0.0058(5) -0.0107(5)
C18 0.0333(6) 0.0530(7) 0.0407(6) -0.0058(5) -0.0021(5) -0.0054(5)
C19 0.0361(6) 0.0483(7) 0.0350(6) 0.0035(5) -0.0039(5) 0.0043(5)
C20 0.0361(6) 0.0339(6) 0.0365(6) 0.0053(5) -0.0021(5) 0.0003(4)
C21 0.0289(5) 0.0390(6) 0.0314(5) 0.0038(5) -0.0028(4) -0.0025(4)
C22 0.0390(6) 0.0411(6) 0.0442(7) 0.0097(5) 0.0004(5) -0.0027(5)
C23 0.0505(8) 0.0522(7) 0.0498(7) 0.0153(6) -0.0004(6) -0.0146(6)
C24 0.0429(7) 0.0759(9) 0.0440(7) 0.0069(7) 0.0071(6) -0.0182(7)
C25 0.0407(7) 0.0683(9) 0.0499(7) -0.0011(7) 0.0114(6) -0.0024(6)
C26 0.0366(6) 0.0470(7) 0.0428(7) 0.0004(5) 0.0036(5) -0.0010(5)
N1 0.0488(6) 0.0602(7) 0.0585(7) 0.0253(6) 0.0073(5) 0.0212(5)

loop_
_atom_type_symbol
_atom_type_description
_atom_type_scat_dispersion_real
_atom_type_scat_dispersion_imag
_atom_type_scat_source
C C 0.0181 0.0091 'International Tables Vol C Tables 4.2.6.8 and 6.1.1.4'
H H 0.0000 0.0000 'International Tables Vol C Tables 4.2.6.8 and 6.1.1.4'
N N 0.0311 0.0180 'International Tables Vol C Tables 4.2.6.8 and 6.1.1.4'

loop_
_geom_angle_atom_site_label_1
_geom_angle_atom_site_label_2
_geom_angle_atom_site_label_3
_geom_angle
_geom_angle_site_symmetry_1
_geom_angle_site_symmetry_3
_geom_angle_publ_flag
C2 C1 H1 118.4 . . ?
N1 C1 H1 118.4 . . ?
N1 C1 C2 123.27(11) . . ?
C1 C2 H2 120.5 . . ?
C1 C2 C3 119.06(12) . . ?
C3 C2 H2 120.5 . . ?
C2 C3 H3 120.4 . . ?
C4 C3 C2 119.27(11) . . ?
C4 C3 H3 120.4 . . ?
C3 C4 C5 117.11(10) . . ?
C3 C4 C6 122.01(10) . . ?
C5 C4 C6 120.87(10) . . ?
C4 C5 H5 117.9 . . ?
N1 C5 C4 124.25(11) . . ?
N1 C5 H5 117.9 . . ?
C7 C6 C4 178.37(12) . . ?
C6 C7 C8 177.48(11) . . ?
C7 C8 C9 106.29(8) . . ?
C7 C8 C15 109.89(8) . . ?
C7 C8 C21 108.94(8) . . ?
C15 C8 C9 110.91(8) . . ?
C15 C8 C21 108.36(8) . . ?
C21 C8 C9 112.41(8) . . ?
C10 C9 C8 118.84(10) . . ?
C14 C9 C8 122.69(9) . . ?
C14 C9 C10 118.41(10) . . ?
C9 C10 H10 119.7 . . ?
C11 C10 C9 120.55(11) . . ?
C11 C10 H10 119.7 . . ?
C10 C11 H11 119.7 . . ?
C10 C11 C12 120.50(12) . . ?
C12 C11 H11 119.7 . . ?
C11 C12 H12 120.3 . . ?
C13 C12 C11 119.31(11) . . ?
C13 C12 H12 120.3 . . ?
C12 C13 H13 119.7 . . ?
C12 C13 C14 120.69(12) . . ?
C14 C13 H13 119.7 . . ?
C9 C14 H14 119.7 . . ?
C13 C14 C9 120.53(11) . . ?
C13 C14 H14 119.7 . . ?
C16 C15 C8 121.63(9) . . ?
C16 C15 C20 118.40(10) . . ?
C20 C15 C8 119.93(9) . . ?
C15 C16 H16 119.7 . . ?
C17 C16 C15 120.68(10) . . ?
C17 C16 H16 119.7 . . ?
C16 C17 H17 119.8 . . ?
C18 C17 C16 120.44(11) . . ?
C18 C17 H17 119.8 . . ?
C17 C18 H18 120.3 . . ?
C17 C18 C19 119.41(11) . . ?
C19 C18 H18 120.3 . . ?
C18 C19 H19 119.9 . . ?
C20 C19 C18 120.13(11) . . ?
C20 C19 H19 119.9 . . ?
C15 C20 H20 119.5 . . ?
C19 C20 C15 120.94(10) . . ?
C19 C20 H20 119.5 . . ?
C22 C21 C8 122.14(10) . . ?
C22 C21 C26 118.44(10) . . ?
C26 C21 C8 119.28(10) . . ?
C21 C22 H22 119.8 . . ?
C21 C22 C23 120.49(12) . . ?
C23 C22 H22 119.8 . . ?
C22 C23 H23 119.8 . . ?
C24 C23 C22 120.46(12) . . ?
C24 C23 H23 119.8 . . ?
C23 C24 H24 120.3 . . ?
C23 C24 C25 119.40(12) . . ?
C25 C24 H24 120.3 . . ?
C24 C25 H25 119.8 . . ?
C26 C25 C24 120.37(12) . . ?
C26 C25 H25 119.8 . . ?
C21 C26 H26 119.6 . . ?
C25 C26 C21 120.83(12) . . ?
C25 C26 H26 119.6 . . ?
C1 N1 C5 117.03(10) . . ?

loop_
_geom_bond_atom_site_label_1
_geom_bond_atom_site_label_2
_geom_bond_distance
_geom_bond_site_symmetry_2
_geom_bond_publ_flag
C1 H1 0.9500 . ?
C1 C2 1.3630(17) . ?
C1 N1 1.3260(16) . ?
C2 H2 0.9500 . ?
C2 C3 1.3785(17) . ?
C3 H3 0.9500 . ?
C3 C4 1.3761(16) . ?
C4 C5 1.3821(16) . ?
C4 C6 1.4360(15) . ?
C5 H5 0.9500 . ?
C5 N1 1.3326(15) . ?
C6 C7 1.1942(15) . ?
C7 C8 1.4793(14) . ?
C8 C9 1.5471(14) . ?
C8 C15 1.5428(14) . ?
C8 C21 1.5454(14) . ?
C9 C10 1.3970(16) . ?
C9 C14 1.3901(15) . ?
C10 H10 0.9500 . ?
C10 C11 1.3821(17) . ?
C11 H11 0.9500 . ?
C11 C12 1.3860(19) . ?
C12 H12 0.9500 . ?
C12 C13 1.3740(19) . ?
C13 H13 0.9500 . ?
C13 C14 1.3882(16) . ?
C14 H14 0.9500 . ?
C15 C16 1.3881(15) . ?
C15 C20 1.3912(15) . ?
C16 H16 0.9500 . ?
C16 C17 1.3860(16) . ?
C17 H17 0.9500 . ?
C17 C18 1.3806(17) . ?
C18 H18 0.9500 . ?
C18 C19 1.3850(17) . ?
C19 H19 0.9500 . ?
C19 C20 1.3834(16) . ?
C20 H20 0.9500 . ?
C21 C22 1.3855(16) . ?
C21 C26 1.3926(16) . ?
C22 H22 0.9500 . ?
C22 C23 1.3930(17) . ?
C23 H23 0.9500 . ?
C23 C24 1.374(2) . ?
C24 H24 0.9500 . ?
C24 C25 1.384(2) . ?
C25 H25 0.9500 . ?
C25 C26 1.3789(17) . ?
C26 H26 0.9500 . ?

loop_
_geom_torsion_atom_site_label_1
_geom_torsion_atom_site_label_2
_geom_torsion_atom_site_label_3
_geom_torsion_atom_site_label_4
_geom_torsion
_geom_torsion_site_symmetry_1
_geom_torsion_site_symmetry_2
_geom_torsion_site_symmetry_3
_geom_torsion_site_symmetry_4
_geom_torsion_publ_flag
C1 C2 C3 C4 0.1(2) . . . . ?
C2 C1 N1 C5 -0.2(2) . . . . ?
C2 C3 C4 C5 -0.51(19) . . . . ?
C2 C3 C4 C6 178.51(12) . . . . ?
C3 C4 C5 N1 0.6(2) . . . . ?
C4 C5 N1 C1 -0.3(2) . . . . ?
C6 C4 C5 N1 -178.41(13) . . . . ?
C7 C8 C9 C10 55.90(12) . . . . ?
C7 C8 C9 C14 -121.33(10) . . . . ?
C7 C8 C15 C16 19.28(13) . . . . ?
C7 C8 C15 C20 -162.96(9) . . . . ?
C7 C8 C21 C22 -139.65(11) . . . . ?
C7 C8 C21 C26 44.69(13) . . . . ?
C8 C9 C10 C11 -178.37(10) . . . . ?
C8 C9 C14 C13 177.85(10) . . . . ?
C8 C15 C16 C17 178.09(10) . . . . ?
C8 C15 C20 C19 -177.27(10) . . . . ?
C8 C21 C22 C23 -175.39(11) . . . . ?
C8 C21 C26 C25 175.56(11) . . . . ?
C9 C8 C15 C16 -97.96(11) . . . . ?
C9 C8 C15 C20 79.80(11) . . . . ?
C9 C8 C21 C22 -22.11(14) . . . . ?
C9 C8 C21 C26 162.23(10) . . . . ?
C9 C10 C11 C12 0.47(17) . . . . ?
C10 C9 C14 C13 0.60(15) . . . . ?
C10 C11 C12 C13 0.53(17) . . . . ?
C11 C12 C13 C14 -0.95(18) . . . . ?
C12 C13 C14 C9 0.38(17) . . . . ?
C14 C9 C10 C11 -1.02(15) . . . . ?
C15 C8 C9 C10 175.32(9) . . . . ?
C15 C8 C9 C14 -1.91(13) . . . . ?
C15 C8 C21 C22 100.82(11) . . . . ?
C15 C8 C21 C26 -74.84(12) . . . . ?
C15 C16 C17 C18 -0.84(17) . . . . ?
C16 C15 C20 C19 0.56(16) . . . . ?
C16 C17 C18 C19 0.52(18) . . . . ?
C17 C18 C19 C20 0.34(17) . . . . ?
C18 C19 C20 C15 -0.89(17) . . . . ?
C20 C15 C16 C17 0.30(16) . . . . ?
C21 C8 C9 C10 -63.19(12) . . . . ?
C21 C8 C9 C14 119.57(11) . . . . ?
C21 C8 C15 C16 138.21(10) . . . . ?
C21 C8 C15 C20 -44.02(12) . . . . ?
C21 C22 C23 C24 -0.14(19) . . . . ?
C22 C21 C26 C25 -0.26(17) . . . . ?
C22 C23 C24 C25 -0.1(2) . . . . ?
C23 C24 C25 C26 0.1(2) . . . . ?
C24 C25 C26 C21 0.1(2) . . . . ?
C26 C21 C22 C23 0.30(17) . . . . ?
N1 C1 C2 C3 0.2(2) . . . . ?
